data_4511355
loop_
_publ_author_name
'Horiguchi, Masahiro'
'Okuhara, Shinichiro'
'Shimano, Eiji'
'Fujimoto, Daisuke'
'Takahashi, Hiroki'
'Tsue, Hirohito'
'Tamura, Rui'

_publ_section_title
;
 Mechanistic Flexibility of Solvent-Assisted Solid-to-Solid Polymorphic
 Transition Causing Preferential Enrichment:&#x00A0; Significant
 Contribution of \p/\p and CH/\p Interactions as Well as Hydrogen Bonds
;
_journal_issue 9
_journal_name_full 'Crystal Growth &amp; Design'
_journal_page_first 1643
_journal_paper_doi 10.1021/cg070083w
_journal_volume 7
_journal_year 2007
_chemical_formula_moiety 'C27 H33 Cl N2 O7 S '
_chemical_formula_sum 'C27 H33 Cl N2 O7 S'
_chemical_formula_weight 565.08
_space_group_IT_number 2
_symmetry_cell_setting triclinic
_symmetry_Int_Tables_number 2
_symmetry_space_group_name_Hall '-P 1'
_symmetry_space_group_name_H-M 'P -1'
_cell_angle_alpha 110.59(5)
_cell_angle_beta 96.95(6)
_cell_angle_gamma 79.95(5)
_cell_formula_units_Z 2
_cell_length_a 6.246(4)
_cell_length_b 15.485(10)
_cell_length_c 15.505(12)
_cell_measurement_reflns_used 7014
_cell_measurement_temperature 296.1
_cell_measurement_theta_max 27.6
_cell_measurement_theta_min 3.3
_cell_volume 1379.4(17)
_computing_cell_refinement PROCESS-AUTO
_computing_data_collection PROCESS-AUTO
_computing_data_reduction CrystalStructure
_computing_publication_material 'CrystalStructure 3.8.0'
_computing_structure_refinement CRYSTALS
_computing_structure_solution SIR92
_diffrn_detector_area_resol_mean 10.00
_diffrn_measured_fraction_theta_full 0.927
_diffrn_measured_fraction_theta_max 0.927
_diffrn_measurement_device_type 'Rigaku RAXIS-RAPID'
_diffrn_measurement_method \w
_diffrn_radiation_type 'Mo K\a'
_diffrn_radiation_wavelength 0.71075
_diffrn_reflns_av_R_equivalents 0.048
_diffrn_reflns_limit_h_max 7
_diffrn_reflns_limit_h_min -8
_diffrn_reflns_limit_k_max 19
_diffrn_reflns_limit_k_min -20
_diffrn_reflns_limit_l_max 20
_diffrn_reflns_limit_l_min -20
_diffrn_reflns_number 12731
_diffrn_reflns_theta_full 27.47
_diffrn_reflns_theta_max 27.47
_exptl_absorpt_coefficient_mu 0.262
_exptl_absorpt_correction_T_max 0.974
_exptl_absorpt_correction_T_min 0.879
_exptl_absorpt_correction_type multi-scan
_exptl_absorpt_process_details
;
    Higashi, T. (1995). Program for Absorption Correction.
    Rigaku Corporation, Tokyo, Japan.
;
_exptl_crystal_colour colorless
_exptl_crystal_density_diffrn 1.360
_exptl_crystal_density_method 'not measured'
_exptl_crystal_description platelet
_exptl_crystal_F_000 596.00
_exptl_crystal_size_max 0.50
_exptl_crystal_size_mid 0.10
_exptl_crystal_size_min 0.10
_refine_diff_density_max 0.53
_refine_diff_density_min -0.35
_refine_ls_extinction_method none
_refine_ls_goodness_of_fit_ref 0.999
_refine_ls_hydrogen_treatment refall
_refine_ls_number_parameters 375
_refine_ls_number_reflns 1922
_refine_ls_R_factor_gt 0.0806
_refine_ls_shift/su_max 0.0000
_refine_ls_structure_factor_coef F
_refine_ls_weighting_details 'w = 1/[0.0123Fo^2^ + 1.0000\s(Fo^2^)]'
_refine_ls_weighting_scheme calc
_refine_ls_wR_factor_ref 0.1194
_reflns_number_gt 1922
_reflns_number_total 5840
_reflns_threshold_expression F^2^>2.0\s(F^2^)
_cod_data_source_file cg070083wsi20070124_105004.cif
_cod_data_source_block '_NCMe3-OPh'
_cod_original_cell_volume 1379.3(16)
_cod_original_formula_sum 'C27 H33 Cl N2 O7 S '
_cod_database_code 4511355

loop_
_symmetry_equiv_pos_site_id
_symmetry_equiv_pos_as_xyz
1 +X,+Y,+Z
2 -X,-Y,-Z

loop_
_atom_site_label
_atom_site_type_symbol
_atom_site_fract_x
_atom_site_fract_y
_atom_site_fract_z
_atom_site_U_iso_or_equiv
_atom_site_adp_type
_atom_site_occupancy
_atom_site_symmetry_multiplicity
_atom_site_calc_flag
_atom_site_refinement_flags
Cl(1) Cl 0.5878(7) 0.5479(2) -0.0828(2) 0.1195(15) Uani 1.00 1 d .
S(1) S 0.8486(4) 0.85502(18) 0.28416(17) 0.0505(7) Uani 1.00 1 d .
O(1) O 1.0995(11) 0.2422(5) 0.1923(4) 0.071(2) Uani 1.00 1 d .
O(2) O 1.4452(11) 0.3002(5) 0.3177(5) 0.071(2) Uani 1.00 1 d .
O(3) O 1.0168(9) 0.4783(4) 0.2852(4) 0.058(2) Uani 1.00 1 d .
O(4) O 0.2016(9) 0.6683(4) 0.5487(4) 0.058(2) Uani 1.00 1 d .
O(5) O 0.6857(9) 0.8665(5) 0.3468(4) 0.065(2) Uani 1.00 1 d .
O(6) O 1.0615(9) 0.8193(4) 0.3146(4) 0.060(2) Uani 1.00 1 d .
O(7) O 0.8487(11) 0.9379(4) 0.2612(5) 0.069(2) Uani 1.00 1 d .
N(1) N 0.2359(10) 0.6939(5) 0.4159(5) 0.042(2) Uani 1.00 1 d .
N(2) N -0.3003(11) 0.9016(5) 0.6207(5) 0.050(2) Uani 1.00 1 d .
C(1) C 1.2386(15) 0.2982(7) 0.1790(6) 0.054(3) Uani 1.00 1 d .
C(2) C 1.3244(14) 0.3598(7) 0.2723(7) 0.055(3) Uani 1.00 1 d .
C(3) C 1.1402(14) 0.4165(7) 0.3303(6) 0.060(3) Uani 1.00 1 d .
C(4) C 0.8281(13) 0.5281(6) 0.3216(5) 0.045(2) Uani 1.00 1 d .
C(5) C 0.7477(15) 0.5249(7) 0.3981(6) 0.054(3) Uani 1.00 1 d .
C(6) C 0.5523(14) 0.5777(6) 0.4307(6) 0.048(2) Uani 1.00 1 d .
C(7) C 0.4363(12) 0.6346(5) 0.3846(5) 0.039(2) Uani 1.00 1 d .
C(8) C 0.5195(13) 0.6409(6) 0.3109(6) 0.048(2) Uani 1.00 1 d .
C(9) C 0.7077(14) 0.5874(7) 0.2762(6) 0.052(3) Uani 1.00 1 d .
C(10) C 0.1378(13) 0.7047(6) 0.4900(6) 0.043(2) Uani 1.00 1 d .
C(11) C -0.0833(13) 0.7719(7) 0.5013(6) 0.050(2) Uani 1.00 1 d .
C(12) C -0.1131(12) 0.8230(6) 0.6014(5) 0.045(2) Uani 1.00 1 d .
C(13) C -0.3183(18) 0.9401(8) 0.7213(7) 0.081(4) Uani 1.00 1 d .
C(14) C -0.2549(17) 0.9761(7) 0.5859(8) 0.069(3) Uani 1.00 1 d .
C(15) C -0.5046(14) 0.8677(7) 0.5747(7) 0.066(3) Uani 1.00 1 d .
C(16) C 0.9911(15) 0.1880(6) 0.1172(6) 0.053(3) Uani 1.00 1 d .
C(17) C 0.8137(15) 0.1540(7) 0.1342(7) 0.065(3) Uani 1.00 1 d .
C(18) C 0.6918(17) 0.0988(8) 0.0645(8) 0.077(4) Uani 1.00 1 d .
C(19) C 0.746(2) 0.0783(8) -0.0243(8) 0.086(4) Uani 1.00 1 d .
C(20) C 0.921(2) 0.1104(8) -0.0435(7) 0.079(4) Uani 1.00 1 d .
C(21) C 1.0432(16) 0.1661(7) 0.0269(7) 0.061(3) Uani 1.00 1 d .
C(22) C 0.7799(15) 0.7676(6) 0.1804(6) 0.049(2) Uani 1.00 1 d .
C(23) C 0.5663(16) 0.7703(8) 0.1492(7) 0.067(3) Uani 1.00 1 d .
C(24) C 0.505(2) 0.7013(9) 0.0657(8) 0.088(4) Uani 1.00 1 d .
C(25) C 0.666(2) 0.6320(8) 0.0187(7) 0.074(4) Uani 1.00 1 d .
C(26) C 0.875(2) 0.6323(8) 0.0510(8) 0.082(4) Uani 1.00 1 d .
C(27) C 0.9316(17) 0.7005(7) 0.1326(7) 0.064(3) Uani 1.00 1 d .
H(1) H 0.1673 0.7297 0.3788 0.049 Uiso 1.00 1 c R
H(2) H 1.1580 0.3361 0.1461 0.064 Uiso 1.00 1 c R
H(3) H 1.3582 0.2608 0.1449 0.064 Uiso 1.00 1 c R
H(4) H 1.4165 0.3997 0.2658 0.066 Uiso 1.00 1 c R
H(5) H 1.0490 0.3767 0.3375 0.071 Uiso 1.00 1 c R
H(6) H 1.1976 0.4521 0.3892 0.071 Uiso 1.00 1 c R
H(7) H 0.8254 0.4839 0.4282 0.065 Uiso 1.00 1 c R
H(8) H 0.5007 0.5754 0.4849 0.057 Uiso 1.00 1 c R
H(9) H 0.4447 0.6838 0.2823 0.058 Uiso 1.00 1 c R
H(10) H 0.7581 0.5898 0.2218 0.065 Uiso 1.00 1 c R
H(11) H -0.2005 0.7372 0.4749 0.057 Uiso 1.00 1 c R
H(12) H -0.0818 0.8159 0.4715 0.057 Uiso 1.00 1 c R
H(13) H -0.1389 0.7797 0.6284 0.052 Uiso 1.00 1 c R
H(14) H 0.0174 0.8477 0.6291 0.052 Uiso 1.00 1 c R
H(15) H -0.2297 0.9882 0.7473 0.089 Uiso 1.00 1 c R
H(16) H -0.4654 0.9646 0.7350 0.089 Uiso 1.00 1 c R
H(17) H -0.2696 0.8918 0.7466 0.089 Uiso 1.00 1 c R
H(18) H -0.3103 0.9632 0.5235 0.081 Uiso 1.00 1 c R
H(19) H -0.3240 1.0351 0.6227 0.081 Uiso 1.00 1 c R
H(20) H -0.1022 0.9768 0.5896 0.081 Uiso 1.00 1 c R
H(21) H -0.5739 0.8492 0.6153 0.074 Uiso 1.00 1 c R
H(22) H -0.5988 0.9155 0.5583 0.074 Uiso 1.00 1 c R
H(23) H -0.4721 0.8157 0.5206 0.074 Uiso 1.00 1 c R
H(24) H 0.7769 0.1686 0.1959 0.073 Uiso 1.00 1 c R
H(25) H 0.5703 0.0759 0.0758 0.091 Uiso 1.00 1 c R
H(26) H 0.6623 0.0404 -0.0740 0.098 Uiso 1.00 1 c R
H(27) H 0.9554 0.0948 -0.1058 0.090 Uiso 1.00 1 c R
H(28) H 1.1635 0.1887 0.0141 0.075 Uiso 1.00 1 c R
H(29) H 0.4597 0.8180 0.1828 0.079 Uiso 1.00 1 c R
H(30) H 0.3574 0.7002 0.0425 0.105 Uiso 1.00 1 c R
H(31) H 0.9828 0.5850 0.0180 0.095 Uiso 1.00 1 c R
H(32) H 1.0802 0.6998 0.1550 0.075 Uiso 1.00 1 c R

loop_
_atom_site_aniso_label
_atom_site_aniso_U_11
_atom_site_aniso_U_22
_atom_site_aniso_U_33
_atom_site_aniso_U_12
_atom_site_aniso_U_13
_atom_site_aniso_U_23
Cl(1) 0.206(4) 0.095(2) 0.061(2) -0.085(2) 0.006(2) 0.0031(18)
S(1) 0.0581(14) 0.0445(16) 0.0453(15) -0.0016(11) -0.0051(11) 0.0161(11)
O(1) 0.090(5) 0.087(5) 0.034(4) -0.024(4) -0.006(3) 0.017(3)
O(2) 0.074(4) 0.062(5) 0.071(5) 0.004(3) -0.001(3) 0.023(4)
O(3) 0.057(3) 0.064(4) 0.054(4) 0.007(3) 0.016(3) 0.024(3)
O(4) 0.057(3) 0.063(4) 0.057(4) 0.012(3) 0.007(3) 0.032(3)
O(5) 0.058(3) 0.079(5) 0.049(4) -0.003(3) 0.007(3) 0.012(3)
O(6) 0.056(3) 0.060(4) 0.063(4) -0.004(3) -0.013(3) 0.027(3)
O(7) 0.086(4) 0.047(4) 0.069(5) -0.006(3) -0.018(3) 0.024(3)
N(1) 0.036(3) 0.043(4) 0.044(4) 0.002(3) -0.001(3) 0.014(3)
N(2) 0.052(4) 0.048(5) 0.046(4) -0.001(3) 0.004(3) 0.011(3)
C(1) 0.058(5) 0.057(6) 0.044(6) -0.004(5) 0.002(4) 0.018(5)
C(2) 0.042(5) 0.059(6) 0.063(6) -0.011(4) 0.005(4) 0.019(5)
C(3) 0.053(5) 0.079(7) 0.044(6) 0.002(5) 0.009(4) 0.020(5)
C(4) 0.048(5) 0.042(5) 0.033(5) -0.002(4) -0.001(4) 0.001(4)
C(5) 0.069(6) 0.050(6) 0.044(5) -0.002(4) 0.004(5) 0.022(4)
C(6) 0.051(5) 0.051(6) 0.041(5) 0.001(4) 0.018(4) 0.013(4)
C(7) 0.044(4) 0.034(5) 0.037(5) -0.009(4) -0.008(4) 0.012(4)
C(8) 0.049(5) 0.051(6) 0.044(5) 0.002(4) 0.001(4) 0.024(4)
C(9) 0.060(5) 0.063(6) 0.040(5) -0.011(5) 0.002(4) 0.024(5)
C(10) 0.038(4) 0.039(5) 0.048(5) -0.002(3) -0.000(4) 0.013(4)
C(11) 0.047(5) 0.052(6) 0.043(5) 0.000(4) -0.003(4) 0.013(4)
C(12) 0.038(4) 0.043(5) 0.048(5) -0.001(3) -0.005(4) 0.014(4)
C(13) 0.086(7) 0.078(9) 0.058(7) 0.026(6) 0.021(6) 0.011(6)
C(14) 0.085(7) 0.038(6) 0.080(8) -0.017(5) -0.018(6) 0.019(5)
C(15) 0.045(5) 0.053(7) 0.088(8) -0.003(4) 0.012(5) 0.007(6)
C(16) 0.061(5) 0.044(6) 0.047(6) -0.004(4) 0.001(5) 0.009(4)
C(17) 0.058(5) 0.076(7) 0.049(6) -0.024(5) -0.003(5) 0.002(5)
C(18) 0.069(7) 0.084(9) 0.075(8) -0.023(6) 0.001(6) 0.019(7)
C(19) 0.103(9) 0.076(9) 0.066(8) -0.039(7) -0.003(7) -0.003(6)
C(20) 0.122(10) 0.066(8) 0.037(6) -0.021(7) -0.003(6) 0.002(5)
C(21) 0.066(6) 0.067(7) 0.055(7) -0.023(5) -0.000(5) 0.021(5)
C(22) 0.061(5) 0.045(6) 0.050(6) -0.012(4) 0.003(4) 0.026(4)
C(23) 0.062(6) 0.090(8) 0.047(6) -0.010(5) 0.003(5) 0.022(6)
C(24) 0.096(9) 0.100(10) 0.066(8) -0.034(8) 0.006(7) 0.014(7)
C(25) 0.133(10) 0.056(7) 0.038(6) -0.045(7) 0.005(7) 0.006(5)
C(26) 0.116(10) 0.054(7) 0.066(8) -0.013(7) 0.019(7) 0.004(6)
C(27) 0.066(6) 0.056(6) 0.066(7) -0.003(5) 0.023(5) 0.014(5)

loop_
_atom_type_symbol
_atom_type_description
_atom_type_scat_dispersion_real
_atom_type_scat_dispersion_imag
_atom_type_scat_source
C C 0.003 0.002
;
International Tables for Crystallography
(1992, Vol. C, Tables 4.2.6.8 and 6.1.1.4)
;
H H 0.000 0.000
;
International Tables for Crystallography
(1992, Vol. C, Table 6.1.1.4)
;
O O 0.011 0.006
;
International Tables for Crystallography
(1992, Vol. C, Tables 4.2.6.8 and 6.1.1.4)
;
N N 0.006 0.003
;
International Tables for Crystallography
(1992, Vol. C, Tables 4.2.6.8 and 6.1.1.4)
;
S S 0.125 0.123
;
International Tables for Crystallography
(1992, Vol. C, Tables 4.2.6.8 and 6.1.1.4)
;
Cl Cl 0.148 0.159
;
International Tables for Crystallography
(1992, Vol. C, Tables 4.2.6.8 and 6.1.1.4)
;

loop_
_geom_angle_atom_site_label_1
_geom_angle_atom_site_label_2
_geom_angle_atom_site_label_3
_geom_angle
_geom_angle_publ_flag
O(5) S(1) O(6) 112.5(4) yes
O(5) S(1) O(7) 112.8(4) yes
O(5) S(1) C(22) 106.6(4) yes
O(6) S(1) O(7) 112.7(4) yes
O(6) S(1) C(22) 105.0(4) yes
O(7) S(1) C(22) 106.5(4) yes
C(1) O(1) C(16) 118.3(8) yes
C(3) O(3) C(4) 117.5(8) yes
C(7) N(1) C(10) 127.5(8) yes
C(12) N(2) C(13) 107.7(7) yes
C(12) N(2) C(14) 109.4(7) yes
C(12) N(2) C(15) 110.7(6) yes
C(13) N(2) C(14) 109.9(8) yes
C(13) N(2) C(15) 109.9(8) yes
C(14) N(2) C(15) 109.2(8) yes
O(1) C(1) C(2) 109.4(8) yes
O(2) C(2) C(1) 107.2(8) yes
O(2) C(2) C(3) 108.0(9) yes
C(1) C(2) C(3) 110.7(7) yes
O(3) C(3) C(2) 108.5(9) yes
O(3) C(4) C(5) 124.9(9) yes
O(3) C(4) C(9) 117.0(8) yes
C(5) C(4) C(9) 118.2(8) yes
C(4) C(5) C(6) 121.4(10) yes
C(5) C(6) C(7) 119.4(9) yes
N(1) C(7) C(6) 122.7(8) yes
N(1) C(7) C(8) 117.6(8) yes
C(6) C(7) C(8) 119.5(7) yes
C(7) C(8) C(9) 121.8(9) yes
C(4) C(9) C(8) 119.6(9) yes
O(4) C(10) N(1) 126.9(7) yes
O(4) C(10) C(11) 118.8(8) yes
N(1) C(10) C(11) 114.2(8) yes
C(10) C(11) C(12) 109.4(7) yes
N(2) C(12) C(11) 114.3(7) yes
O(1) C(16) C(17) 116.3(9) yes
O(1) C(16) C(21) 124.6(10) yes
C(17) C(16) C(21) 119.1(8) yes
C(16) C(17) C(18) 121.8(11) yes
C(17) C(18) C(19) 118.0(12) yes
C(18) C(19) C(20) 121.7(10) yes
C(19) C(20) C(21) 120.1(11) yes
C(16) C(21) C(20) 119.3(11) yes
S(1) C(22) C(23) 117.7(6) yes
S(1) C(22) C(27) 121.8(7) yes
C(23) C(22) C(27) 120.5(8) yes
C(22) C(23) C(24) 119.2(9) yes
C(23) C(24) C(25) 118.7(11) yes
Cl(1) C(25) C(24) 118.0(10) yes
Cl(1) C(25) C(26) 121.7(9) yes
C(24) C(25) C(26) 120.3(10) yes
C(25) C(26) C(27) 120.2(10) yes
C(22) C(27) C(26) 121.0(10) yes

loop_
_geom_bond_atom_site_label_1
_geom_bond_atom_site_label_2
_geom_bond_distance
_geom_bond_publ_flag
Cl(1) C(25) 1.734(10) yes
S(1) O(5) 1.437(7) yes
S(1) O(6) 1.440(6) yes
S(1) O(7) 1.448(9) yes
S(1) C(22) 1.763(8) yes
O(1) C(1) 1.407(15) yes
O(1) C(16) 1.357(10) yes
O(2) C(2) 1.415(14) yes
O(3) C(3) 1.443(13) yes
O(3) C(4) 1.356(9) yes
O(4) C(10) 1.224(13) yes
N(1) C(7) 1.442(9) yes
N(1) C(10) 1.313(13) yes
N(2) C(12) 1.506(10) yes
N(2) C(13) 1.471(13) yes
N(2) C(14) 1.515(16) yes
N(2) C(15) 1.471(11) yes
C(1) C(2) 1.520(12) yes
C(2) C(3) 1.499(12) yes
C(4) C(5) 1.362(15) yes
C(4) C(9) 1.410(14) yes
C(5) C(6) 1.387(12) yes
C(6) C(7) 1.381(14) yes
C(7) C(8) 1.352(14) yes
C(8) C(9) 1.363(11) yes
C(10) C(11) 1.565(11) yes
C(11) C(12) 1.491(11) yes
C(16) C(17) 1.394(16) yes
C(16) C(21) 1.385(15) yes
C(17) C(18) 1.363(14) yes
C(18) C(19) 1.369(19) yes
C(19) C(20) 1.38(2) yes
C(20) C(21) 1.371(14) yes
C(22) C(23) 1.362(13) yes
C(22) C(27) 1.346(12) yes
C(23) C(24) 1.418(15) yes
C(24) C(25) 1.394(17) yes
C(25) C(26) 1.338(19) yes
C(26) C(27) 1.387(14) yes

loop_
_geom_contact_atom_site_label_1
_geom_contact_atom_site_label_2
_geom_contact_distance
_geom_contact_site_symmetry_2
Cl(1) C(1) 3.588(13) 2_765
Cl(1) C(9) 3.518(9) 2_665
O(1) C(13) 3.536(16) 2_666
O(2) O(4) 2.820(9) 2_766
O(2) C(15) 3.500(16) 2_666
O(4) O(2) 2.820(9) 2_766
O(4) C(5) 3.328(14) 2_666
O(5) C(11) 3.296(13) 1_655
O(5) C(14) 3.496(12) 1_655
O(5) C(14) 3.297(11) 2_576
O(6) N(1) 2.900(11) 1_655
O(6) C(11) 3.478(13) 1_655
O(6) C(14) 3.365(12) 2_676
O(7) C(13) 3.506(12) 2_576
O(7) C(14) 3.366(12) 2_676
N(1) O(6) 2.900(11) 1_455
N(1) C(15) 3.439(11) 1_655
C(1) Cl(1) 3.588(13) 2_765
C(5) O(4) 3.328(14) 2_666
C(9) Cl(1) 3.518(9) 2_665
C(10) C(15) 3.466(13) 1_655
C(11) O(5) 3.296(13) 1_455
C(11) O(6) 3.478(13) 1_455
C(13) O(1) 3.536(16) 2_666
C(13) O(7) 3.506(12) 2_576
C(14) O(5) 3.496(12) 1_455
C(14) O(5) 3.297(11) 2_576
C(14) O(6) 3.365(12) 2_676
C(14) O(7) 3.366(12) 2_676
C(15) O(2) 3.500(16) 2_666
C(15) N(1) 3.439(11) 1_455
C(15) C(10) 3.466(13) 1_455

loop_
_geom_torsion_atom_site_label_1
_geom_torsion_atom_site_label_2
_geom_torsion_atom_site_label_3
_geom_torsion_atom_site_label_4
_geom_torsion
O(5) S(1) C(22) C(23) 42.8(11)
O(5) S(1) C(22) C(27) -137.7(10)
O(6) S(1) C(22) C(23) 162.4(10)
O(6) S(1) C(22) C(27) -18.1(12)
O(7) S(1) C(22) C(23) -77.8(11)
O(7) S(1) C(22) C(27) 101.6(11)
C(1) O(1) C(16) C(17) -163.0(8)
C(1) O(1) C(16) C(21) 16.0(13)
C(16) O(1) C(1) C(2) 174.4(7)
C(3) O(3) C(4) C(5) 0.7(12)
C(3) O(3) C(4) C(9) -179.3(7)
C(4) O(3) C(3) C(2) 172.7(7)
C(7) N(1) C(10) O(4) 2.6(14)
C(7) N(1) C(10) C(11) -177.6(7)
C(10) N(1) C(7) C(6) 1.3(13)
C(10) N(1) C(7) C(8) -173.7(8)
C(13) N(2) C(12) C(11) 175.8(9)
C(14) N(2) C(12) C(11) -64.7(9)
C(15) N(2) C(12) C(11) 55.7(12)
O(1) C(1) C(2) O(2) 61.8(9)
O(1) C(1) C(2) C(3) -55.8(12)
O(2) C(2) C(3) O(3) 179.5(7)
C(1) C(2) C(3) O(3) -63.4(11)
O(3) C(4) C(5) C(6) -179.5(8)
O(3) C(4) C(9) C(8) -178.4(8)
C(5) C(4) C(9) C(8) 1.6(13)
C(9) C(4) C(5) C(6) 0.4(12)
C(4) C(5) C(6) C(7) 0.2(10)
C(5) C(6) C(7) N(1) -177.8(7)
C(5) C(6) C(7) C(8) -2.8(12)
N(1) C(7) C(8) C(9) -179.8(6)
C(6) C(7) C(8) C(9) 5.0(13)
C(7) C(8) C(9) C(4) -4.4(13)
O(4) C(10) C(11) C(12) 33.5(12)
N(1) C(10) C(11) C(12) -146.3(8)
C(10) C(11) C(12) N(2) 170.0(8)
O(1) C(16) C(21) C(20) -180.0(9)
C(17) C(16) C(21) C(20) -1.0(15)
C(21) C(16) C(17) C(18) 0.9(16)
C(16) C(17) C(18) C(19) -1.2(18)
C(17) C(18) C(19) C(20) 1.5(19)
C(18) C(19) C(20) C(21) -1.6(19)
C(19) C(20) C(21) C(16) 1.3(17)
S(1) C(22) C(23) C(24) 179.7(8)
S(1) C(22) C(27) C(26) -179.8(8)
C(23) C(22) C(27) C(26) -0.4(16)
C(27) C(22) C(23) C(24) 0.2(16)
C(22) C(23) C(24) C(25) 0.7(18)
C(23) C(24) C(25) Cl(1) 179.6(10)
C(23) C(24) C(25) C(26) -2(2)
Cl(1) C(25) C(26) C(27) -179.7(9)
C(24) C(25) C(26) C(27) 1(2)
C(25) C(26) C(27) C(22) -0.4(17)
